data_4503373
loop_
_publ_author_name
'Zhu, Yuan-Yuan'
'Yi, Hui-Ping'
'Li, Chuang'
'Jiang, Xi-Kui'
'Li, Zhan-Ting'

_publ_section_title
;
 The N&#xE5F8;H&#x00B7;&#x00B7;&#x00B7;X (X = Cl, Br, and I)
 Hydrogen-Bonding Pattern in Aromatic Amides: A Crystallographic and1H NMR
 Study
;
_journal_issue 4
_journal_name_full 'Crystal Growth &amp; Design'
_journal_page_first 1294
_journal_paper_doi 10.1021/cg7010293
_journal_volume 8
_journal_year 2008
_chemical_formula_sum 'C13 H10 I N O'
_chemical_formula_weight 323.12
_chemical_name_systematic
; 
 ? 
;
_space_group_IT_number 61
_symmetry_cell_setting orthorhombic
_symmetry_space_group_name_Hall '-P 2ac 2ab'
_symmetry_space_group_name_H-M 'P b c a'
_atom_sites_solution_hydrogens geom
_atom_sites_solution_primary direct
_atom_sites_solution_secondary difmap
_audit_creation_method SHELXL-97
_cell_angle_alpha 90.00
_cell_angle_beta 90.00
_cell_angle_gamma 90.00
_cell_formula_units_Z 8
_cell_length_a 8.5661(7)
_cell_length_b 9.3203(7)
_cell_length_c 30.749(2)
_cell_measurement_reflns_used 4364
_cell_measurement_temperature 293(2)
_cell_measurement_theta_max 50.496
_cell_measurement_theta_min 5.299
_cell_volume 2455.0(3)
_computing_cell_refinement 'Bruker SMART'
_computing_data_collection 'Bruker SMART'
_computing_data_reduction 'Bruker SHELXTL'
_computing_molecular_graphics 'Bruker SHELXTL'
_computing_publication_material 'Bruker SHELXTL'
_computing_structure_refinement 'SHELXL-97 (Sheldrick, 1997)'
_computing_structure_solution 'SHELXS-97 (Sheldrick, 1990)'
_diffrn_ambient_temperature 293(2)
_diffrn_measured_fraction_theta_full 0.956
_diffrn_measured_fraction_theta_max 0.956
_diffrn_measurement_device_type 'CCD area detector'
_diffrn_measurement_method 'phi and omega scans'
_diffrn_radiation_monochromator graphite
_diffrn_radiation_source 'fine-focus sealed tube'
_diffrn_radiation_type MoK\a
_diffrn_radiation_wavelength 0.71073
_diffrn_reflns_av_R_equivalents 0.0631
_diffrn_reflns_av_sigmaI/netI 0.0350
_diffrn_reflns_limit_h_max 11
_diffrn_reflns_limit_h_min -9
_diffrn_reflns_limit_k_max 9
_diffrn_reflns_limit_k_min -11
_diffrn_reflns_limit_l_max 39
_diffrn_reflns_limit_l_min -33
_diffrn_reflns_number 13835
_diffrn_reflns_theta_full 28.29
_diffrn_reflns_theta_max 28.29
_diffrn_reflns_theta_min 2.65
_exptl_absorpt_coefficient_mu 2.587
_exptl_absorpt_correction_T_max 1.00000
_exptl_absorpt_correction_T_min 0.43126
_exptl_absorpt_correction_type sadabs
_exptl_crystal_density_diffrn 1.748
_exptl_crystal_density_method 'not measured'
_exptl_crystal_F_000 1248
_exptl_crystal_size_max 0.510
_exptl_crystal_size_mid 0.439
_exptl_crystal_size_min 0.395
_refine_diff_density_max 0.926
_refine_diff_density_min -0.927
_refine_diff_density_rms 0.096
_refine_ls_extinction_coef 0.0002(2)
_refine_ls_extinction_expression Fc^*^=kFc[1+0.001xFc^2^\l^3^/sin(2\q)]^-1/4^
_refine_ls_extinction_method SHELXL
_refine_ls_goodness_of_fit_ref 1.008
_refine_ls_hydrogen_treatment mixed
_refine_ls_matrix_type full
_refine_ls_number_parameters 186
_refine_ls_number_reflns 2918
_refine_ls_number_restraints 2
_refine_ls_restrained_S_all 1.008
_refine_ls_R_factor_all 0.0554
_refine_ls_R_factor_gt 0.0425
_refine_ls_shift/su_max 0.046
_refine_ls_shift/su_mean 0.005
_refine_ls_structure_factor_coef Fsqd
_refine_ls_weighting_details 'calc w=1/[\s^2^(Fo^2^)+(0.0713P)^2^+0.0000P] where P=(Fo^2^+2Fc^2^)/3'
_refine_ls_weighting_scheme calc
_refine_ls_wR_factor_gt 0.1123
_refine_ls_wR_factor_ref 0.1193
_reflns_number_gt 2193
_reflns_number_total 2918
_reflns_threshold_expression >2sigma(I)
_cod_data_source_file cg7010293-file001.cif
_cod_data_source_block cd23470
_cod_depositor_comments
;
The following automatic conversions were performed:

'_symmetry_cell_setting' value 'Orthorhombic' changed to
'orthorhombic' according to
/home/saulius/struct/CIF-dictionaries/cif_core.dic dictionary named
'cif_core.dic' version 2.4.1 from 2010-06-29.

Automatic conversion script
Id: cif_fix_values 1715 2011-07-08 13:25:40Z adriana 
;
_cod_original_sg_symbol_H-M Pbca
_cod_original_formula_sum 'C13 H10  N O I'
_cod_database_code 4503373

loop_
_symmetry_equiv_pos_as_xyz
'x, y, z'
'-x+1/2, -y, z+1/2'
'-x, y+1/2, -z+1/2'
'x+1/2, -y+1/2, -z'
'-x, -y, -z'
'x-1/2, y, -z-1/2'
'x, -y-1/2, z-1/2'
'-x-1/2, y-1/2, z'

loop_
_atom_site_label
_atom_site_type_symbol
_atom_site_fract_x
_atom_site_fract_y
_atom_site_fract_z
_atom_site_U_iso_or_equiv
_atom_site_adp_type
_atom_site_occupancy
_atom_site_symmetry_multiplicity
_atom_site_calc_flag
_atom_site_refinement_flags
I I 0.14046(4) 1.09111(3) 0.456545(9) 0.06786(18) Uani 1 1 d .
N1 N 0.2539(3) 0.9133(3) 0.37083(9) 0.0372(6) Uani 1 1 d .
O1 O 0.1792(3) 1.1296(2) 0.34500(9) 0.0495(6) Uani 1 1 d .
C1 C 0.3623(4) 1.0549(4) 0.43082(12) 0.0435(7) Uani 1 1 d .
C2 C 0.4919(6) 1.1107(5) 0.45213(14) 0.0628(11) Uani 1 1 d .
C3 C 0.6387(6) 1.0792(6) 0.4386(2) 0.0751(14) Uani 1 1 d .
C4 C 0.6595(5) 0.9902(5) 0.40326(18) 0.0704(12) Uani 1 1 d D
C5 C 0.5335(4) 0.9350(4) 0.38116(14) 0.0536(9) Uani 1 1 d .
C6 C 0.3832(4) 0.9688(3) 0.39457(10) 0.0376(7) Uani 1 1 d .
C7 C 0.1615(3) 0.9989(3) 0.34646(10) 0.0345(6) Uani 1 1 d .
C8 C 0.0358(3) 0.9282(3) 0.32080(10) 0.0330(6) Uani 1 1 d .
C9 C -0.0291(4) 0.7983(3) 0.33208(12) 0.0462(8) Uani 1 1 d .
C10 C -0.1467(4) 0.7389(4) 0.30703(16) 0.0592(10) Uani 1 1 d .
C11 C -0.1977(5) 0.8086(4) 0.27030(14) 0.0574(10) Uani 1 1 d .
C12 C -0.1311(4) 0.9376(4) 0.25830(15) 0.0532(10) Uani 1 1 d .
C13 C -0.0170(4) 0.9981(3) 0.28380(11) 0.0411(7) Uani 1 1 d D
H1 H 0.479(6) 1.163(6) 0.4781(15) 0.086(14) Uiso 1 1 d .
H2 H 0.716(9) 1.127(7) 0.4530(18) 0.10(2) Uiso 1 1 d .
H3 H 0.758(3) 0.979(6) 0.3930(17) 0.106(18) Uiso 1 1 d D
H4 H 0.543(5) 0.874(4) 0.3592(13) 0.050(11) Uiso 1 1 d .
H5 H 0.003(4) 0.755(3) 0.3563(12) 0.048(10) Uiso 1 1 d .
H6 H -0.190(5) 0.640(4) 0.3160(13) 0.059(11) Uiso 1 1 d .
H7 H -0.291(5) 0.760(4) 0.2553(14) 0.070(12) Uiso 1 1 d .
H8 H -0.155(4) 0.989(4) 0.2334(14) 0.054(11) Uiso 1 1 d .
H9 H 0.025(4) 1.085(2) 0.2773(12) 0.048(10) Uiso 1 1 d D
H10 H 0.255(4) 0.827(4) 0.3655(10) 0.031(8) Uiso 1 1 d .

loop_
_atom_site_aniso_label
_atom_site_aniso_U_11
_atom_site_aniso_U_22
_atom_site_aniso_U_33
_atom_site_aniso_U_23
_atom_site_aniso_U_13
_atom_site_aniso_U_12
I 0.0623(2) 0.0858(3) 0.0555(2) -0.01185(12) 0.01368(11) 0.01211(13)
N1 0.0393(14) 0.0239(13) 0.0485(15) -0.0080(10) -0.0077(12) 0.0033(10)
O1 0.0580(14) 0.0232(10) 0.0674(16) -0.0012(10) -0.0167(12) -0.0067(10)
C1 0.0471(19) 0.0422(17) 0.0411(17) 0.0005(14) -0.0034(13) -0.0009(13)
C2 0.067(3) 0.064(3) 0.057(3) -0.0060(19) -0.019(2) -0.007(2)
C3 0.053(3) 0.087(4) 0.085(4) 0.011(3) -0.026(2) -0.020(2)
C4 0.038(2) 0.081(3) 0.092(4) 0.010(3) -0.004(2) 0.005(2)
C5 0.044(2) 0.055(2) 0.062(2) -0.0017(18) 0.0050(17) 0.0108(15)
C6 0.0392(16) 0.0288(14) 0.0447(17) 0.0014(13) -0.0044(13) 0.0005(12)
C7 0.0399(16) 0.0252(14) 0.0386(15) -0.0058(11) 0.0025(12) 0.0009(11)
C8 0.0320(15) 0.0253(14) 0.0415(16) -0.0078(11) 0.0014(12) 0.0031(10)
C9 0.0524(19) 0.0344(17) 0.052(2) 0.0026(15) -0.0094(15) -0.0066(14)
C10 0.057(2) 0.0409(19) 0.080(3) 0.0012(18) -0.0176(19) -0.0159(17)
C11 0.050(2) 0.046(2) 0.076(3) -0.0108(18) -0.0272(19) 0.0003(17)
C12 0.056(2) 0.048(2) 0.056(2) 0.0001(17) -0.0164(17) 0.0099(16)
C13 0.0389(16) 0.0337(16) 0.0507(18) 0.0022(13) -0.0016(14) 0.0037(13)

loop_
_atom_type_symbol
_atom_type_description
_atom_type_scat_dispersion_real
_atom_type_scat_dispersion_imag
_atom_type_scat_source
C C 0.0033 0.0016 'International Tables Vol C Tables 4.2.6.8 and 6.1.1.4'
H H 0.0000 0.0000 'International Tables Vol C Tables 4.2.6.8 and 6.1.1.4'
N N 0.0061 0.0033 'International Tables Vol C Tables 4.2.6.8 and 6.1.1.4'
O O 0.0106 0.0060 'International Tables Vol C Tables 4.2.6.8 and 6.1.1.4'
I I -0.4742 1.8119 'International Tables Vol C Tables 4.2.6.8 and 6.1.1.4'

loop_
_geom_angle_atom_site_label_1
_geom_angle_atom_site_label_2
_geom_angle_atom_site_label_3
_geom_angle
C7 N1 C6 121.7(3)
C7 N1 H10 118(2)
C6 N1 H10 117(2)
C6 C1 C2 119.5(4)
C6 C1 I 121.1(2)
C2 C1 I 119.2(3)
C3 C2 C1 121.0(4)
C3 C2 H1 119(3)
C1 C2 H1 120(3)
C2 C3 C4 119.4(4)
C2 C3 H2 115(4)
C4 C3 H2 125(4)
C5 C4 C3 120.9(4)
C5 C4 H3 121(4)
C3 C4 H3 118(4)
C4 C5 C6 119.7(4)
C4 C5 H4 123(3)
C6 C5 H4 117(3)
C1 C6 C5 119.4(3)
C1 C6 N1 121.5(3)
C5 C6 N1 119.1(3)
O1 C7 N1 122.3(3)
O1 C7 C8 120.6(3)
N1 C7 C8 117.2(2)
C9 C8 C13 119.2(3)
C9 C8 C7 123.2(3)
C13 C8 C7 117.6(3)
C8 C9 C10 120.4(3)
C8 C9 H5 119(2)
C10 C9 H5 121(2)
C11 C10 C9 120.0(4)
C11 C10 H6 122(2)
C9 C10 H6 118(2)
C10 C11 C12 120.0(3)
C10 C11 H7 114(2)
C12 C11 H7 126(2)
C13 C12 C11 119.9(4)
C13 C12 H8 114(2)
C11 C12 H8 126(2)
C12 C13 C8 120.5(3)
C12 C13 H9 121(2)
C8 C13 H9 118(2)

loop_
_geom_bond_atom_site_label_1
_geom_bond_atom_site_label_2
_geom_bond_distance
I C1 2.086(3)
N1 C7 1.351(4)
N1 C6 1.424(4)
N1 H10 0.82(3)
O1 C7 1.229(4)
C1 C6 1.385(5)
C1 C2 1.390(6)
C2 C3 1.357(8)
C2 H1 0.94(5)
C3 C4 1.380(8)
C3 H2 0.91(7)
C4 C5 1.376(6)
C4 H3 0.91(2)
C5 C6 1.388(5)
C5 H4 0.88(4)
C7 C8 1.489(4)
C8 C9 1.377(4)
C8 C13 1.387(4)
C9 C10 1.384(5)
C9 H5 0.89(4)
C10 C11 1.374(6)
C10 H6 1.03(4)
C11 C12 1.381(6)
C11 H7 1.03(4)
C12 C13 1.374(5)
C12 H8 0.93(4)
C13 H9 0.905(18)

loop_
_geom_torsion_atom_site_label_1
_geom_torsion_atom_site_label_2
_geom_torsion_atom_site_label_3
_geom_torsion_atom_site_label_4
_geom_torsion
C6 C1 C2 C3 -1.7(6)
I C1 C2 C3 174.2(4)
C1 C2 C3 C4 -0.1(7)
C2 C3 C4 C5 1.0(8)
C3 C4 C5 C6 -0.1(7)
C2 C1 C6 C5 2.6(5)
I C1 C6 C5 -173.2(3)
C2 C1 C6 N1 -177.9(3)
I C1 C6 N1 6.4(4)
C4 C5 C6 C1 -1.7(6)
C4 C5 C6 N1 178.7(4)
C7 N1 C6 C1 70.2(4)
C7 N1 C6 C5 -110.3(4)
C6 N1 C7 O1 -3.4(5)
C6 N1 C7 C8 176.2(3)
O1 C7 C8 C9 -155.0(3)
N1 C7 C8 C9 25.3(4)
O1 C7 C8 C13 25.1(4)
N1 C7 C8 C13 -154.6(3)
C13 C8 C9 C10 -0.7(5)
C7 C8 C9 C10 179.4(3)
C8 C9 C10 C11 1.0(6)
C9 C10 C11 C12 0.3(7)
C10 C11 C12 C13 -1.9(7)
C11 C12 C13 C8 2.3(6)
C9 C8 C13 C12 -1.0(5)
C7 C8 C13 C12 178.9(3)

loop_
_cod_related_entry_id
_cod_related_entry_database
_cod_related_entry_code
1 ChemSpider 251672
